data_9007775
loop_
_publ_author_name
'Habash, J.'
'Smith, A. J.'

_publ_section_title
;
 Structure of disodium triaquatri-u-sulfato-thorate(IV) trihydrate
;
_journal_name_full 'Acta Crystallographica, Section C'
_journal_page_first 957
_journal_page_last 960
_journal_paper_doi 10.1107/S0108270189006827
_journal_volume 46
_journal_year 1990
_chemical_formula_structural Na2Th(SO4)3(H2O)3.3H2O
_chemical_formula_sum 'Na2 O18 S3 Th'
_space_group_IT_number 14
_symmetry_space_group_name_Hall '-P 2ybc'
_symmetry_space_group_name_H-M 'P 1 21/c 1'
_cell_angle_alpha 90
_cell_angle_beta 91.925
_cell_angle_gamma 90
_cell_length_a 5.567
_cell_length_b 16.81
_cell_length_c 15.76
_cell_formula_units_Z 4
_cell_volume 1474.008
_database_code_amcsd 0010135
_exptl_crystal_density_diffrn 2.984
_cod_original_formula_sum 'Th S3 Na2 O18'
_cod_database_code 9007775
_amcsd_formula_title Na2Th(SO4)3(H2O)3.3H2O

loop_
_space_group_symop_operation_xyz
x,y,z
x,1/2-y,1/2+z
-x,1/2+y,1/2-z
-x,-y,-z

loop_
_atom_site_label
_atom_site_fract_x
_atom_site_fract_y
_atom_site_fract_z
_atom_site_U_iso_or_equiv
Th 0.19940 0.07990 0.25150 0.01178
S1 0.29850 0.43430 0.30150 0.00849
S2 0.69040 0.19780 0.14910 0.00785
S3 0.70940 0.08060 0.41360 0.00773
Na1 0.45760 0.25410 0.43940 0.02229
Na2 0.47110 0.38800 0.10610 0.01735
O1 0.10400 0.49530 0.30600 0.01469
O2 0.16840 0.29530 0.03870 0.02571
O3 0.23030 0.37480 0.23660 0.01583
O4 0.25180 0.49920 0.05680 0.01710
O5 0.25400 0.06310 0.09300 0.02039
O6 0.33400 0.39800 0.38570 0.01887
O7 0.19240 0.22350 0.31470 0.01482
O8 0.52190 0.47460 0.27430 0.01950
O9 0.84960 0.45660 0.14910 0.01596
O10 0.87260 0.41740 0.45480 0.02584
O11 0.89340 0.10190 0.35110 0.01317
O12 0.62080 0.17800 0.06130 0.01659
O13 0.52410 0.15710 0.20680 0.01596
O14 0.68260 0.28360 0.16400 0.02090
O15 0.76480 0.29290 0.34450 0.02102
O16 0.93800 0.16850 0.16830 0.01558
O17 0.46860 0.08760 0.37110 0.01672
O18 0.71900 0.13810 0.48320 0.01646

loop_
_cod_related_entry_id
_cod_related_entry_database
_cod_related_entry_code
1 AMCSD 0010135
